data_1507511
loop_
_publ_author_name
'Nelsen, Stephen F.'
'Li, Gaoquan'
'Konradsson, Asgeir'

_publ_section_title
;
 Twist-Dependent Electronic Coupling in an Organic Intervalence Radical
 Cation
;
_journal_issue 10
_journal_name_full 'Organic Letters'
_journal_page_first 1583
_journal_paper_doi 10.1021/ol015874k
_journal_volume 3
_journal_year 2001
_chemical_formula_sum 'C28 H32 N2 O3'
_chemical_formula_weight 444.56
_chemical_name_systematic
; 
 ? 
;
_space_group_IT_number 14
_symmetry_cell_setting monoclinic
_symmetry_space_group_name_Hall '-P 2ybc'
_symmetry_space_group_name_H-M 'P 1 21/c 1'
_atom_sites_solution_hydrogens geom
_atom_sites_solution_primary direct
_atom_sites_solution_secondary difmap
_audit_creation_method SHELXL-97
_cell_angle_alpha 90.00
_cell_angle_beta 90.272(2)
_cell_angle_gamma 90.00
_cell_formula_units_Z 4
_cell_length_a 9.3178(11)
_cell_length_b 26.180(3)
_cell_length_c 9.0683(10)
_cell_measurement_reflns_used 15328
_cell_measurement_temperature 133(2)
_cell_measurement_theta_max 28.27
_cell_measurement_theta_min 2.32
_cell_volume 2212.1(4)
_computing_structure_refinement 'SHELXL-97 (Sheldrick, 1997)'
_computing_structure_solution 'SHELXS-97 (Sheldrick, 1990)'
_diffrn_ambient_temperature 133(2)
_diffrn_measured_fraction_theta_full 0.999
_diffrn_measured_fraction_theta_max 0.993
_diffrn_measurement_device_type Platform
_diffrn_measurement_method '\w scan frames'
_diffrn_radiation_monochromator graphite
_diffrn_radiation_source 'normal-focus sealed tube'
_diffrn_radiation_type MoK\a
_diffrn_radiation_wavelength 0.71073
_diffrn_reflns_av_R_equivalents 0.0528
_diffrn_reflns_av_sigmaI/netI 0.0562
_diffrn_reflns_limit_h_max 11
_diffrn_reflns_limit_h_min -12
_diffrn_reflns_limit_k_max 20
_diffrn_reflns_limit_k_min -34
_diffrn_reflns_limit_l_max 11
_diffrn_reflns_limit_l_min -12
_diffrn_reflns_number 15394
_diffrn_reflns_theta_full 25.00
_diffrn_reflns_theta_max 28.29
_diffrn_reflns_theta_min 2.19
_diffrn_standards_decay_% 0.8
_diffrn_standards_number 180
_exptl_absorpt_coefficient_mu 0.087
_exptl_absorpt_correction_T_max 0.9728
_exptl_absorpt_correction_T_min 0.9662
_exptl_absorpt_correction_type empirical
_exptl_crystal_colour colorless
_exptl_crystal_density_diffrn 1.335
_exptl_crystal_density_method 'not measured'
_exptl_crystal_description prism
_exptl_crystal_F_000 952
_exptl_crystal_size_max 0.40
_exptl_crystal_size_mid 0.38
_exptl_crystal_size_min 0.32
_refine_diff_density_max 0.327
_refine_diff_density_min -0.216
_refine_diff_density_rms 0.053
_refine_ls_extinction_method none
_refine_ls_goodness_of_fit_ref 1.050
_refine_ls_hydrogen_treatment mixed
_refine_ls_matrix_type full
_refine_ls_number_parameters 299
_refine_ls_number_reflns 5460
_refine_ls_number_restraints 0
_refine_ls_restrained_S_all 1.050
_refine_ls_R_factor_all 0.0790
_refine_ls_R_factor_gt 0.0534
_refine_ls_shift/su_max 0.000
_refine_ls_shift/su_mean 0.000
_refine_ls_structure_factor_coef Fsqd
_refine_ls_weighting_details 'calc w=1/[\s^2^(Fo^2^)+(0.0771P)^2^+0.0000P] where P=(Fo^2^+2Fc^2^)/3'
_refine_ls_weighting_scheme calc
_refine_ls_wR_factor_gt 0.1318
_refine_ls_wR_factor_ref 0.1450
_reflns_number_gt 3890
_reflns_number_total 5460
_reflns_threshold_expression >2sigma(I)
_cod_data_source_file ol015874k_s2.cif
_cod_data_source_block n00024
_cod_original_sg_symbol_H-M P2(1)/c
_cod_database_code 1507511

loop_
_symmetry_equiv_pos_as_xyz
'x, y, z'
'-x, y+1/2, -z+1/2'
'-x, -y, -z'
'x, -y-1/2, z-1/2'

loop_
_atom_site_label
_atom_site_type_symbol
_atom_site_fract_x
_atom_site_fract_y
_atom_site_fract_z
_atom_site_U_iso_or_equiv
_atom_site_adp_type
_atom_site_occupancy
_atom_site_symmetry_multiplicity
_atom_site_calc_flag
_atom_site_refinement_flags
N1 N 0.76284(14) 0.55787(5) 0.32593(14) 0.0219(3) Uani 1 1 d .
N2 N 0.20268(15) 0.69391(5) 1.17400(15) 0.0232(3) Uani 1 1 d .
O1 O 0.70685(13) 0.67531(5) 0.84121(14) 0.0325(3) Uani 1 1 d .
O2 O 0.82732(15) 0.47079(5) -0.04223(15) 0.0393(4) Uani 1 1 d .
O3 O 0.15493(15) 0.62829(6) 1.58191(16) 0.0452(4) Uani 1 1 d .
C1 C 0.81508(18) 0.49782(7) 0.06643(19) 0.0285(4) Uani 1 1 d .
C2 C 0.87405(19) 0.48229(7) 0.21456(19) 0.0278(4) Uani 1 1 d .
H2A H 0.9738 0.4950 0.2236 0.033 Uiso 1 1 calc R
H2B H 0.8773 0.4445 0.2196 0.033 Uiso 1 1 calc R
C3 C 0.78698(17) 0.50229(7) 0.34542(18) 0.0233(4) Uani 1 1 d .
H3 H 0.8461 0.4974 0.4367 0.028 Uiso 1 1 calc R
C4 C 0.64493(19) 0.47408(7) 0.3670(2) 0.0288(4) Uani 1 1 d .
H4A H 0.6638 0.4369 0.3732 0.035 Uiso 1 1 calc R
H4B H 0.6017 0.4850 0.4615 0.035 Uiso 1 1 calc R
C5 C 0.53838(19) 0.48424(7) 0.2417(2) 0.0299(4) Uani 1 1 d .
H5A H 0.5722 0.4673 0.1507 0.036 Uiso 1 1 calc R
H5B H 0.4438 0.4696 0.2675 0.036 Uiso 1 1 calc R
C6 C 0.52278(18) 0.54130(7) 0.21407(19) 0.0280(4) Uani 1 1 d .
H6A H 0.4707 0.5571 0.2974 0.034 Uiso 1 1 calc R
H6B H 0.4653 0.5468 0.1234 0.034 Uiso 1 1 calc R
C7 C 0.66894(18) 0.56739(7) 0.19716(17) 0.0240(4) Uani 1 1 d .
H7A H 0.6523 0.6050 0.1900 0.029 Uiso 1 1 calc R
C8 C 0.74984(19) 0.55041(7) 0.05825(18) 0.0285(4) Uani 1 1 d .
H8A H 0.6826 0.5515 -0.0265 0.034 Uiso 1 1 calc R
H8B H 0.8273 0.5754 0.0386 0.034 Uiso 1 1 calc R
C9 C 0.74135(17) 0.58730(6) 0.45483(17) 0.0212(3) Uani 1 1 d .
C10 C 0.63928(18) 0.62623(7) 0.46477(19) 0.0261(4) Uani 1 1 d .
H10 H 0.5775 0.6328 0.3833 0.031 Uiso 1 1 calc R
C11 C 0.62650(19) 0.65554(7) 0.5918(2) 0.0285(4) Uani 1 1 d .
H11 H 0.5575 0.6822 0.5955 0.034 Uiso 1 1 calc R
C12 C 0.71313(18) 0.64622(7) 0.71264(18) 0.0254(4) Uani 1 1 d .
C13 C 0.81767(18) 0.60907(7) 0.70324(18) 0.0273(4) Uani 1 1 d .
H13 H 0.8802 0.6033 0.7846 0.033 Uiso 1 1 calc R
C14 C 0.83213(18) 0.58033(7) 0.57706(18) 0.0260(4) Uani 1 1 d .
H14 H 0.9054 0.5552 0.5726 0.031 Uiso 1 1 calc R
C15 C 0.58042(17) 0.67599(7) 0.92188(18) 0.0238(4) Uani 1 1 d .
C16 C 0.45697(19) 0.64908(7) 0.8862(2) 0.0274(4) Uani 1 1 d .
H16 H 0.4554 0.6274 0.8021 0.033 Uiso 1 1 calc R
C17 C 0.33528(19) 0.65372(7) 0.97352(19) 0.0275(4) Uani 1 1 d .
H17 H 0.2513 0.6352 0.9471 0.033 Uiso 1 1 calc R
C18 C 0.33255(17) 0.68473(6) 1.09865(17) 0.0217(4) Uani 1 1 d .
C19 C 0.46134(18) 0.70976(7) 1.13593(18) 0.0242(4) Uani 1 1 d .
H19 H 0.4658 0.7297 1.2234 0.029 Uiso 1 1 calc R
C20 C 0.58203(18) 0.70593(7) 1.04740(18) 0.0243(4) Uani 1 1 d .
H20 H 0.6667 0.7241 1.0734 0.029 Uiso 1 1 calc R
C21 C 0.17808(18) 0.64591(7) 1.4601(2) 0.0304(4) Uani 1 1 d .
C22 C 0.1423(2) 0.61734(7) 1.3206(2) 0.0328(4) Uani 1 1 d .
H22A H 0.0627 0.5934 1.3410 0.039 Uiso 1 1 calc R
H22B H 0.2268 0.5968 1.2914 0.039 Uiso 1 1 calc R
C23 C 0.09887(18) 0.65186(7) 1.19083(19) 0.0265(4) Uani 1 1 d .
H23 H 0.1008 0.6308 1.0988 0.032 Uiso 1 1 calc R
C24 C -0.05236(18) 0.67382(8) 1.2076(2) 0.0303(4) Uani 1 1 d .
H24A H -0.0802 0.6913 1.1150 0.036 Uiso 1 1 calc R
H24B H -0.1208 0.6455 1.2238 0.036 Uiso 1 1 calc R
C25 C -0.06320(19) 0.71140(7) 1.3352(2) 0.0309(4) Uani 1 1 d .
H25A H -0.0542 0.6929 1.4299 0.037 Uiso 1 1 calc R
H25B H -0.1580 0.7284 1.3328 0.037 Uiso 1 1 calc R
C26 C 0.05541(18) 0.75132(7) 1.3238(2) 0.0301(4) Uani 1 1 d .
H26A H 0.0556 0.7726 1.4141 0.036 Uiso 1 1 calc R
H26B H 0.0354 0.7739 1.2387 0.036 Uiso 1 1 calc R
C27 C 0.20395(18) 0.72690(7) 1.30490(18) 0.0247(4) Uani 1 1 d .
H27 H 0.2752 0.7549 1.2883 0.030 Uiso 1 1 calc R
C28 C 0.2518(2) 0.69641(7) 1.44143(19) 0.0299(4) Uani 1 1 d .
H28A H 0.3565 0.6904 1.4352 0.036 Uiso 1 1 calc R
H28B H 0.2342 0.7174 1.5303 0.036 Uiso 1 1 calc R

loop_
_atom_site_aniso_label
_atom_site_aniso_U_11
_atom_site_aniso_U_22
_atom_site_aniso_U_33
_atom_site_aniso_U_23
_atom_site_aniso_U_13
_atom_site_aniso_U_12
N1 0.0229(7) 0.0220(7) 0.0210(7) 0.0008(6) 0.0025(5) 0.0024(6)
N2 0.0213(7) 0.0230(8) 0.0255(7) -0.0043(6) 0.0063(5) -0.0033(6)
O1 0.0230(6) 0.0405(8) 0.0342(7) -0.0164(6) 0.0105(5) -0.0061(6)
O2 0.0409(8) 0.0431(9) 0.0339(7) -0.0123(6) 0.0113(6) -0.0043(7)
O3 0.0419(8) 0.0513(10) 0.0425(8) 0.0216(7) 0.0042(6) 0.0073(7)
C1 0.0239(9) 0.0338(10) 0.0280(9) -0.0058(8) 0.0099(7) -0.0063(8)
C2 0.0247(9) 0.0276(9) 0.0312(9) -0.0029(8) 0.0076(7) 0.0040(7)
C3 0.0240(8) 0.0225(9) 0.0233(8) 0.0010(7) 0.0041(6) 0.0045(7)
C4 0.0289(9) 0.0253(9) 0.0323(9) 0.0050(7) 0.0104(7) 0.0023(7)
C5 0.0236(9) 0.0312(10) 0.0350(10) -0.0020(8) 0.0067(7) -0.0058(8)
C6 0.0233(9) 0.0340(10) 0.0267(9) -0.0009(8) -0.0007(7) 0.0031(8)
C7 0.0278(9) 0.0225(9) 0.0217(8) 0.0023(7) 0.0010(6) 0.0026(7)
C8 0.0333(10) 0.0312(10) 0.0209(9) 0.0005(7) 0.0021(7) -0.0041(8)
C9 0.0205(8) 0.0219(8) 0.0213(8) 0.0011(7) 0.0052(6) -0.0012(7)
C10 0.0258(9) 0.0261(9) 0.0263(9) 0.0008(7) 0.0006(7) 0.0035(7)
C11 0.0263(9) 0.0251(9) 0.0343(10) -0.0025(8) 0.0054(7) 0.0048(7)
C12 0.0233(8) 0.0265(9) 0.0264(9) -0.0062(7) 0.0089(6) -0.0053(7)
C13 0.0238(9) 0.0362(11) 0.0220(8) 0.0000(7) 0.0026(6) 0.0006(8)
C14 0.0224(8) 0.0311(10) 0.0246(9) 0.0005(7) 0.0044(6) 0.0063(7)
C15 0.0217(8) 0.0232(9) 0.0267(9) -0.0008(7) 0.0070(6) 0.0020(7)
C16 0.0297(9) 0.0238(9) 0.0287(9) -0.0093(7) 0.0066(7) -0.0033(8)
C17 0.0261(9) 0.0245(9) 0.0319(9) -0.0054(7) 0.0050(7) -0.0067(7)
C18 0.0222(8) 0.0185(8) 0.0244(8) 0.0009(7) 0.0048(6) 0.0007(7)
C19 0.0257(9) 0.0244(9) 0.0226(8) -0.0062(7) 0.0024(6) -0.0002(7)
C20 0.0193(8) 0.0257(9) 0.0280(9) -0.0023(7) 0.0011(6) -0.0031(7)
C21 0.0218(9) 0.0344(10) 0.0350(10) 0.0086(8) 0.0037(7) 0.0087(8)
C22 0.0294(10) 0.0222(9) 0.0469(11) 0.0012(8) 0.0109(8) -0.0002(8)
C23 0.0236(9) 0.0267(9) 0.0293(9) -0.0058(7) 0.0072(7) -0.0056(7)
C24 0.0211(9) 0.0373(11) 0.0327(10) 0.0006(8) 0.0044(7) -0.0036(8)
C25 0.0240(9) 0.0346(11) 0.0343(10) 0.0024(8) 0.0070(7) 0.0067(8)
C26 0.0283(9) 0.0265(10) 0.0357(10) -0.0019(8) 0.0106(7) 0.0045(8)
C27 0.0247(8) 0.0226(9) 0.0270(9) -0.0052(7) 0.0070(6) -0.0015(7)
C28 0.0282(9) 0.0350(10) 0.0266(9) -0.0032(8) 0.0040(7) -0.0013(8)

loop_
_atom_type_symbol
_atom_type_description
_atom_type_scat_dispersion_real
_atom_type_scat_dispersion_imag
_atom_type_scat_source
C C 0.0033 0.0016 'International Tables Vol C Tables 4.2.6.8 and 6.1.1.4'
H H 0.0000 0.0000 'International Tables Vol C Tables 4.2.6.8 and 6.1.1.4'
N N 0.0061 0.0033 'International Tables Vol C Tables 4.2.6.8 and 6.1.1.4'
O O 0.0106 0.0060 'International Tables Vol C Tables 4.2.6.8 and 6.1.1.4'

loop_
_geom_angle_atom_site_label_1
_geom_angle_atom_site_label_2
_geom_angle_atom_site_label_3
_geom_angle
C9 N1 C7 118.40(13)
C9 N1 C3 117.25(13)
C7 N1 C3 110.41(13)
C18 N2 C27 119.17(13)
C18 N2 C23 119.14(13)
C27 N2 C23 111.01(13)
C15 O1 C12 119.09(13)
O2 C1 C2 121.98(18)
O2 C1 C8 122.00(17)
C2 C1 C8 115.87(15)
C1 C2 C3 113.98(14)
N1 C3 C4 110.99(13)
N1 C3 C2 108.87(14)
C4 C3 C2 113.33(15)
C5 C4 C3 112.34(14)
C6 C5 C4 110.77(15)
C5 C6 C7 111.71(14)
N1 C7 C6 111.67(13)
N1 C7 C8 107.95(13)
C6 C7 C8 113.13(14)
C1 C8 C7 115.04(14)
C10 C9 C14 116.87(15)
C10 C9 N1 123.33(14)
C14 C9 N1 119.65(15)
C11 C10 C9 121.15(16)
C12 C11 C10 120.56(16)
C13 C12 C11 119.10(16)
C13 C12 O1 117.99(15)
C11 C12 O1 122.74(16)
C14 C13 C12 120.57(16)
C13 C14 C9 121.64(16)
C20 C15 C16 119.10(15)
C20 C15 O1 115.78(15)
C16 C15 O1 125.12(15)
C15 C16 C17 120.03(16)
C16 C17 C18 122.11(16)
C17 C18 C19 116.58(15)
C17 C18 N2 120.73(15)
C19 C18 N2 122.40(15)
C20 C19 C18 121.30(15)
C15 C20 C19 120.77(16)
O3 C21 C28 121.33(18)
O3 C21 C22 122.33(18)
C28 C21 C22 116.26(15)
C21 C22 C23 114.07(15)
N2 C23 C24 109.56(15)
N2 C23 C22 110.37(14)
C24 C23 C22 112.59(14)
C25 C24 C23 112.51(14)
C24 C25 C26 109.93(14)
C25 C26 C27 112.11(15)
N2 C27 C26 109.37(14)
N2 C27 C28 110.30(14)
C26 C27 C28 112.61(14)
C21 C28 C27 114.67(15)

loop_
_geom_bond_atom_site_label_1
_geom_bond_atom_site_label_2
_geom_bond_distance
N1 C9 1.415(2)
N1 C7 1.477(2)
N1 C3 1.483(2)
N2 C18 1.413(2)
N2 C27 1.468(2)
N2 C23 1.474(2)
O1 C15 1.390(2)
O1 C12 1.394(2)
O2 C1 1.219(2)
O3 C21 1.217(2)
C1 C2 1.505(3)
C1 C8 1.507(3)
C2 C3 1.533(2)
C3 C4 1.529(2)
C4 C5 1.529(2)
C5 C6 1.521(3)
C6 C7 1.532(2)
C7 C8 1.537(2)
C9 C10 1.397(2)
C9 C14 1.403(2)
C10 C11 1.390(2)
C11 C12 1.380(3)
C12 C13 1.380(2)
C13 C14 1.376(2)
C15 C20 1.382(2)
C15 C16 1.386(2)
C16 C17 1.391(2)
C17 C18 1.396(2)
C18 C19 1.407(2)
C19 C20 1.388(2)
C21 C28 1.500(3)
C21 C22 1.506(3)
C22 C23 1.536(3)
C23 C24 1.530(2)
C24 C25 1.523(3)
C25 C26 1.525(3)
C26 C27 1.535(2)
C27 C28 1.537(2)

loop_
_geom_torsion_atom_site_label_1
_geom_torsion_atom_site_label_2
_geom_torsion_atom_site_label_3
_geom_torsion_atom_site_label_4
_geom_torsion
O2 C1 C2 C3 -148.49(17)
C8 C1 C2 C3 35.9(2)
C9 N1 C3 C4 80.77(17)
C7 N1 C3 C4 -58.90(17)
C9 N1 C3 C2 -153.81(14)
C7 N1 C3 C2 66.51(17)
C1 C2 C3 N1 -49.9(2)
C1 C2 C3 C4 74.2(2)
N1 C3 C4 C5 55.18(19)
C2 C3 C4 C5 -67.69(19)
C3 C4 C5 C6 -50.69(19)
C4 C5 C6 C7 50.40(19)
C9 N1 C7 C6 -79.79(18)
C3 N1 C7 C6 59.37(17)
C9 N1 C7 C8 155.24(14)
C3 N1 C7 C8 -65.60(16)
C5 C6 C7 N1 -55.56(19)
C5 C6 C7 C8 66.48(18)
O2 C1 C8 C7 148.40(16)
C2 C1 C8 C7 -36.0(2)
N1 C7 C8 C1 49.41(19)
C6 C7 C8 C1 -74.69(19)
C7 N1 C9 C10 -2.5(2)
C3 N1 C9 C10 -138.86(16)
C7 N1 C9 C14 -177.80(15)
C3 N1 C9 C14 45.8(2)
C14 C9 C10 C11 -1.7(2)
N1 C9 C10 C11 -177.17(16)
C9 C10 C11 C12 -1.2(3)
C10 C11 C12 C13 3.2(3)
C10 C11 C12 O1 178.41(16)
C15 O1 C12 C13 -122.44(17)
C15 O1 C12 C11 62.3(2)
C11 C12 C13 C14 -2.4(3)
O1 C12 C13 C14 -177.80(16)
C12 C13 C14 C9 -0.5(3)
C10 C9 C14 C13 2.6(3)
N1 C9 C14 C13 178.21(16)
C12 O1 C15 C20 -179.59(15)
C12 O1 C15 C16 0.9(3)
C20 C15 C16 C17 2.1(3)
O1 C15 C16 C17 -178.39(17)
C15 C16 C17 C18 -0.4(3)
C16 C17 C18 C19 -2.4(3)
C16 C17 C18 N2 171.71(17)
C27 N2 C18 C17 -179.77(15)
C23 N2 C18 C17 38.9(2)
C27 N2 C18 C19 -6.0(2)
C23 N2 C18 C19 -147.42(16)
C17 C18 C19 C20 3.6(3)
N2 C18 C19 C20 -170.38(16)
C16 C15 C20 C19 -0.9(3)
O1 C15 C20 C19 179.55(16)
C18 C19 C20 C15 -2.0(3)
O3 C21 C22 C23 147.76(17)
C28 C21 C22 C23 -35.5(2)
C18 N2 C23 C24 -154.06(15)
C27 N2 C23 C24 61.66(17)
C18 N2 C23 C22 81.41(18)
C27 N2 C23 C22 -62.86(17)
C21 C22 C23 N2 48.36(19)
C21 C22 C23 C24 -74.41(19)
N2 C23 C24 C25 -56.04(19)
C22 C23 C24 C25 67.2(2)
C23 C24 C25 C26 50.9(2)
C24 C25 C26 C27 -51.2(2)
C18 N2 C27 C26 153.62(15)
C23 N2 C27 C26 -62.12(18)
C18 N2 C27 C28 -82.00(18)
C23 N2 C27 C28 62.26(17)
C25 C26 C27 N2 56.98(19)
C25 C26 C27 C28 -66.04(19)
O3 C21 C28 C27 -148.02(17)
C22 C21 C28 C27 35.2(2)
N2 C27 C28 C21 -47.69(19)
C26 C27 C28 C21 74.81(19)
